data_4020706
loop_
_publ_author_name
'Raymond F. Ziessel'
'Lo\"ic J. Charbonni\`ere'
'Samir Mameri'
'Franck Camerel'

_publ_section_title
;
 Bridging of Bipyridine Units by Phenylphosphine Links:
 Linear and Cyclic Oligomers and Some Acid Derivatives
;
_journal_name_full 'Journal of Organic Chemistry'
_journal_page_first 9835
_journal_page_last 9840
_journal_paper_doi 10.1021/jo051586g
_journal_volume 70
_journal_year 2005
_chemical_formula_moiety 'C32 H27 N4 O5 P'
_chemical_formula_sum 'C32 H27 N4 O5 P'
_chemical_formula_weight 578.57
_space_group_IT_number 11
_symmetry_cell_setting monoclinic
_symmetry_space_group_name_Hall '-P 2yb'
_symmetry_space_group_name_H-M 'P 1 21/m 1'
_cell_angle_alpha 90
_cell_angle_beta 108.976(5)
_cell_angle_gamma 90
_cell_formula_units_Z 2
_cell_length_a 8.1180(3)
_cell_length_b 20.8664(8)
_cell_length_c 8.9972(3)
_cell_measurement_temperature 173
_cell_volume 1441.24(9)
_diffrn_ambient_temperature 173
_exptl_crystal_density_diffrn 1.33
_cod_original_sg_symbol_H-M 'P 21/m'
_cod_database_code 4020706

loop_
_symmetry_equiv_pos_as_xyz
x,y,z
-x,1/2+y,-z
-x,-y,-z
+x,1/2-y,+z

loop_
_atom_site_label
_atom_site_type_symbol
_atom_site_fract_x
_atom_site_fract_y
_atom_site_fract_z
_atom_site_U_iso_or_equiv
_atom_site_adp_type
_atom_site_occupancy
_atom_site_symmetry_multiplicity
_atom_site_calc_flag
_atom_site_refinement_flags
_atom_site_disorder_assembly
_atom_site_disorder_group
P P 0.0657(2) 0.2500 0.9278(2) 0.0452(9) Uani 1 2 d S . .
O1 O -0.0394(7) 0.2500 0.7584(6) 0.072(3) Uani 1 2 d S . .
C1 C -0.0620(9) 0.2500 1.052(1) 0.058(4) Uani 1 2 d S . .
C2 C -0.243(1) 0.2500 0.982(1) 0.076(6) Uani 1 2 d S . .
C3 C -0.347(1) 0.2500 1.068(2) 0.113(6) Uani 1 2 d S . .
C4 C -0.284(1) 0.2500 1.232(1) 0.135(6) Uani 1 2 d S . .
C5 C -0.106(1) 0.2500 1.307(1) 0.114(6) Uani 1 2 d S . .
C6 C 0.0030(9) 0.2500 1.213(1) 0.076(4) Uani 1 2 d S . .
C7 C 0.2088(5) 0.1805(2) 0.9769(5) 0.035(2) Uani 1 1 d . . .
C8 C 0.2211(6) 0.1416(2) 0.8589(5) 0.045(2) Uani 1 1 d . . .
C9 C 0.3308(6) 0.0891(2) 0.8987(5) 0.049(2) Uani 1 1 d . . .
C10 C 0.4219(5) 0.0782(2) 1.0532(4) 0.040(2) Uani 1 1 d . . .
C11 C 0.4022(5) 0.1192(2) 1.1675(4) 0.033(2) Uani 1 1 d . . .
N1 N 0.2959(4) 0.1702(1) 1.1304(4) 0.034(2) Uani 1 1 d . . .
C12 C 0.4984(5) 0.1082(2) 1.3370(4) 0.037(2) Uani 1 1 d . . .
C13 C 0.4765(7) 0.1488(2) 1.4521(5) 0.060(3) Uani 1 1 d . . .
C14 C 0.5701(8) 0.1370(3) 1.6081(5) 0.073(3) Uani 1 1 d . . .
C15 C 0.6797(7) 0.0851(2) 1.6427(5) 0.058(3) Uani 1 1 d . . .
C16 C 0.6929(5) 0.0466(2) 1.5242(4) 0.040(2) Uani 1 1 d . . .
N2 N 0.6027(4) 0.0574(2) 1.3721(3) 0.035(2) Uani 1 1 d . . .
C17 C 0.8082(6) -0.0112(2) 1.5549(4) 0.045(2) Uani 1 1 d . . .
O2 O 0.8270(4) -0.0460(2) 1.4556(3) 0.061(2) Uani 1 1 d . . .
O3 O 0.8918(4) -0.0194(1) 1.7082(3) 0.048(2) Uani 1 1 d . . .
C18 C 1.0116(6) -0.0738(2) 1.7488(5) 0.054(3) Uani 1 1 d . . .
C19 C 1.0959(6) -0.0724(2) 1.9215(5) 0.048(2) Uani 1 1 d . . .
H1 H -0.2914 0.2500 0.8709 0.1562 Uiso 1 2 d S . .
H2 H -0.4697 0.2500 1.0166 0.2226 Uiso 1 2 d S . .
H3 H -0.3621 0.2500 1.2907 0.2005 Uiso 1 2 d S . .
H4 H -0.0587 0.2500 1.4181 0.1778 Uiso 1 2 d S . .
H5 H 0.1257 0.2500 1.2633 0.1060 Uiso 1 2 d S . .
H6 H 0.1560 0.1504 0.7524 0.0646 Uiso 1 1 d . . .
H7 H 0.3426 0.0610 0.8195 0.0691 Uiso 1 1 d . . .
H8 H 0.4985 0.0425 1.0825 0.0545 Uiso 1 1 d . . .
H9 H 0.3984 0.1841 1.4239 0.0836 Uiso 1 1 d . . .
H10 H 0.5587 0.1641 1.6890 0.1129 Uiso 1 1 d . . .
H11 H 0.7462 0.0760 1.7487 0.0880 Uiso 1 1 d . . .
H12 H 1.0969 -0.0700 1.6978 0.0704 Uiso 1 1 d . . .
H13 H 0.9493 -0.1128 1.7180 0.0704 Uiso 1 1 d . . .
H14 H 1.1752 -0.1071 1.9529 0.0660 Uiso 1 1 d . . .
H15 H 1.1571 -0.0331 1.9512 0.0660 Uiso 1 1 d . . .
H16 H 1.0095 -0.0759 1.9713 0.0660 Uiso 1 1 d . . .

loop_
_atom_site_aniso_label
_atom_site_aniso_U_11
_atom_site_aniso_U_22
_atom_site_aniso_U_33
_atom_site_aniso_U_12
_atom_site_aniso_U_13
_atom_site_aniso_U_23
_atom_site_aniso_type_symbol
P 0.0389(9) 0.0297(8) 0.080(1) 0.0000 -0.0124(9) 0.0000 P
O1 0.085(4) 0.048(3) 0.091(3) 0.0000 -0.050(3) 0.0000 O
C1 0.045(4) 0.028(3) 0.157(7) 0.0000 0.031(4) 0.0000 C
C2 0.035(4) 0.045(4) 0.27(1) 0.0000 0.036(6) 0.0000 C
C3 0.071(4) 0.047(5) 0.44(1) 0.0000 0.139(5) 0.0000 C
C4 0.168(5) 0.042(4) 0.350(8) 0.0000 0.218(4) 0.0000 C
C5 0.152(5) 0.032(4) 0.299(8) 0.0000 0.174(4) 0.0000 C
C6 0.076(4) 0.034(3) 0.171(5) 0.0000 0.091(3) 0.0000 C
C7 0.032(2) 0.029(2) 0.047(2) -0.002(2) -0.000(2) 0.001(2) C
C8 0.057(3) 0.041(2) 0.038(2) 0.000(2) -0.002(2) 0.000(2) C
C9 0.075(3) 0.046(2) 0.035(2) 0.008(3) 0.013(2) -0.003(2) C
C10 0.049(2) 0.034(2) 0.040(2) 0.008(2) 0.010(2) -0.004(2) C
C11 0.031(2) 0.030(2) 0.038(2) -0.003(2) 0.010(2) 0.001(2) C
N1 0.030(2) 0.028(2) 0.046(2) 0.000(1) 0.007(1) -0.003(2) N
C12 0.038(2) 0.033(2) 0.040(2) -0.002(2) 0.009(2) -0.002(2) C
C13 0.078(3) 0.056(3) 0.049(3) 0.022(3) 0.007(2) -0.010(2) C
C14 0.123(4) 0.078(3) 0.040(3) 0.032(3) -0.000(3) -0.019(3) C
C15 0.085(3) 0.066(3) 0.035(2) 0.019(3) -0.004(2) -0.001(2) C
C16 0.042(2) 0.040(2) 0.038(2) -0.000(2) 0.010(2) -0.000(2) C
N2 0.037(2) 0.036(2) 0.033(1) 0.001(2) 0.009(1) 0.002(1) N
C17 0.051(2) 0.052(3) 0.035(2) -0.002(2) 0.009(2) 0.003(2) C
O2 0.082(2) 0.060(2) 0.046(2) 0.024(2) 0.007(2) -0.001(2) O
O3 0.054(2) 0.052(2) 0.039(1) 0.010(2) 0.009(1) 0.009(1) O
C18 0.058(3) 0.055(3) 0.050(2) 0.015(2) 0.018(2) 0.015(2) C
C19 0.051(3) 0.046(2) 0.046(2) -0.007(2) 0.004(2) 0.007(2) C

loop_
_geom_bond_atom_site_label_1
_geom_bond_atom_site_label_2
_geom_bond_distance
_geom_bond_site_symmetry_1
_geom_bond_site_symmetry_2
_geom_bond_publ_flag
P O1 1.485(5) . . ?
P O1 1.485(5) . 4_555 ?
P C1 1.76(1) . . ?
P C1 1.76(1) . 4_555 ?
P C7 1.821(4) . . ?
P C7 1.821(4) . 4_555 ?
C1 C2 1.40(1) . . ?
C1 C2 1.40(1) . 4_555 ?
C1 C6 1.37(1) . . ?
C1 C6 1.37(1) . 4_555 ?
C2 C3 1.32(2) . . ?
C2 C3 1.32(2) . 4_555 ?
C3 C4 1.39(2) . . ?
C3 C4 1.39(2) . 4_555 ?
C4 C5 1.38(2) . . ?
C4 C5 1.38(2) . 4_555 ?
C5 C6 1.40(1) . . ?
C5 C6 1.40(1) . 4_555 ?
C7 C8 1.365(6) . . ?
C7 N1 1.348(5) . . ?
C8 C9 1.385(6) . . ?
C9 C10 1.365(6) . . ?
C10 C11 1.387(5) . . ?
C11 N1 1.342(5) . . ?
C11 C12 1.488(5) . . ?
C12 C13 1.393(6) . . ?
C12 N2 1.330(5) . . ?
C13 C14 1.383(7) . . ?
C14 C15 1.372(7) . . ?
C15 C16 1.367(6) . . ?
C16 N2 1.345(5) . . ?
C16 C17 1.495(6) . . ?
C17 O2 1.200(5) . . ?
C17 O3 1.336(5) . . ?
O3 C18 1.462(5) . . ?
C18 C19 1.481(6) . . ?
